data_7117751
loop_
_publ_author_name
'Sajesh P. Thomas'
'R. Sathishkumar'
'T. N. Guru Row'

_publ_section_title
;
 Organic alloys of room temperature liquids thiophenol and selenophenol
;
_journal_coden_Cambridge 182
_journal_name_full Chem.Commun.
_journal_page_first 14255
_journal_paper_doi 10.1039/C5cc03322E
_journal_volume 51
_journal_year 2015
_chemical_compound_source 'see text'
_chemical_formula_moiety '(C6 H6 S)0.75, (C6 H6 Se)0.25'
_chemical_formula_sum 'C6 H6 S0.75 Se0.25'
_chemical_formula_weight 121.90
_chemical_name_common 'thiophenol-selenophenol alloy'
_chemical_name_systematic
;
 thiophenol-selenophenol
;
_space_group_IT_number 60
_symmetry_cell_setting orthorhombic
_symmetry_Int_Tables_number 60
_symmetry_space_group_name_Hall '-P 2bc 2n'
_symmetry_space_group_name_H-M 'P n a b'
_atom_sites_solution_hydrogens geom
_atom_sites_solution_primary direct
_atom_sites_solution_secondary difmap
_audit_creation_date 'Jul 10 21:26:40 2015'
_audit_creation_method 'PLATON <TABLE ACC> option'
_audit_update_record
;
2015-08-10 deposited with the CCDC.
2015-08-11 downloaded from the CCDC.
;
_cell_angle_alpha 90
_cell_angle_beta 90
_cell_angle_gamma 90
_cell_formula_units_Z 8
_cell_length_a 7.2109(10)
_cell_length_b 11.3897(16)
_cell_length_c 13.9705(19)
_cell_measurement_reflns_used 10491
_cell_measurement_temperature 90(2)
_cell_measurement_theta_max 25.99
_cell_measurement_theta_min 2.31
_cell_volume 1147.4(3)
_computing_cell_refinement 'SET4 (de Boer & Duisenberg, 1984)'
_computing_data_collection 'Locally modified CAD4 Software (Enraf-Nonius, 1989)'
_computing_data_reduction 'HELENA (Spek, 1997)'
_computing_publication_material 'PLATON (Spek, 2003)'
_computing_structure_refinement 'SHELXL-97 (Sheldrick, 1997)'
_diffrn_ambient_temperature 90(2)
_diffrn_measured_fraction_theta_full 1.000
_diffrn_measured_fraction_theta_max 1.000
_diffrn_measurement_device_type 'Oxford Xcalibur,Eos(Nova) CCD detector'
_diffrn_measurement_method '\w scans'
_diffrn_radiation_monochromator graphite
_diffrn_radiation_probe x-ray
_diffrn_radiation_source 'Enhance (Mo) X-ray Source'
_diffrn_radiation_type MoK\a
_diffrn_radiation_wavelength 0.71073
_diffrn_reflns_av_R_equivalents 0.0412
_diffrn_reflns_av_sigmaI/netI 0.0174
_diffrn_reflns_limit_h_max 8
_diffrn_reflns_limit_h_min -8
_diffrn_reflns_limit_k_max 14
_diffrn_reflns_limit_k_min -14
_diffrn_reflns_limit_l_max 17
_diffrn_reflns_limit_l_min -17
_diffrn_reflns_number 10491
_diffrn_reflns_theta_full 25.99
_diffrn_reflns_theta_max 25.99
_diffrn_reflns_theta_min 2.31
_exptl_absorpt_coefficient_mu 1.917
_exptl_absorpt_correction_T_max 0.5971
_exptl_absorpt_correction_T_min 0.5971
_exptl_absorpt_correction_type multi-scan
_exptl_absorpt_process_details 'CrysAlis RED (Oxford Diffraction,2009)'
_exptl_crystal_colour 'pale yellow'
_exptl_crystal_density_diffrn 1.411
_exptl_crystal_density_method 'not measured'
_exptl_crystal_description block
_exptl_crystal_F_000 500
_exptl_crystal_size_max 0.30
_exptl_crystal_size_mid 0.30
_exptl_crystal_size_min 0.30
_refine_diff_density_max 0.430
_refine_diff_density_min -0.575
_refine_diff_density_rms 0.110
_refine_ls_extinction_method none
_refine_ls_goodness_of_fit_ref 1.389
_refine_ls_hydrogen_treatment mixed
_refine_ls_matrix_type full
_refine_ls_number_parameters 70
_refine_ls_number_reflns 1132
_refine_ls_number_restraints 1
_refine_ls_restrained_S_all 1.388
_refine_ls_R_factor_all 0.0661
_refine_ls_R_factor_gt 0.0635
_refine_ls_shift/su_max 0.000
_refine_ls_shift/su_mean 0.000
_refine_ls_structure_factor_coef Fsqd
_refine_ls_weighting_details 'calc w=1/[\s^2^(Fo^2^)+(0.0000P)^2^+8.3456P] where P=(Fo^2^+2Fc^2^)/3'
_refine_ls_weighting_scheme calc
_refine_ls_wR_factor_gt 0.1534
_refine_ls_wR_factor_ref 0.1540
_reflns_number_gt 1066
_reflns_number_total 1132
_reflns_threshold_expression >2\s(I)
_cod_data_source_file c5cc03322e2.cif
_cod_data_source_block global
_cod_depositor_comments
;
The following automatic conversions were performed:

'_symmetry_cell_setting' value 'Orthorhombic' changed to
'orthorhombic' according to the built-in table from CIF Core
dictionary named 'cif_core.dic' version 2.4.1 from 2010-06-29.

Automatic conversion script
Id: cif_fix_values 3392 2015-05-12 13:50:21Z andrius 
;
_cod_database_code 7117751

loop_
_symmetry_equiv_pos_site_id
_symmetry_equiv_pos_as_xyz
1 x,y,z
2 1/2+x,1/2-y,1/2-z
3 -x,1/2-y,1/2+z
4 1/2-x,y,-z
5 -x,-y,-z
6 1/2-x,1/2+y,1/2+z
7 x,1/2+y,1/2-z
8 1/2+x,-y,z

loop_
_atom_site_label
_atom_site_type_symbol
_atom_site_fract_x
_atom_site_fract_y
_atom_site_fract_z
_atom_site_U_iso_or_equiv
_atom_site_adp_type
_atom_site_occupancy
_atom_site_symmetry_multiplicity
_atom_site_calc_flag
_atom_site_refinement_flags
_atom_site_disorder_assembly
_atom_site_disorder_group
C3 C 0.0876(9) 0.7649(5) 0.8726(4) 0.0323(14) Uani 1 1 d . . .
H3 H 0.1356 0.6978 0.9044 0.039 Uiso 1 1 calc R . .
C1 C 0.0547(7) 0.8796(4) 0.7301(4) 0.0191(11) Uani 1 1 d . . .
C2 C 0.1185(8) 0.7799(5) 0.7760(4) 0.0270(12) Uani 1 1 d . . .
H2 H 0.1837 0.7216 0.7408 0.032 Uiso 1 1 calc R . .
C5 C -0.0770(8) 0.9458(5) 0.8766(4) 0.0295(13) Uani 1 1 d . . .
H5 H -0.1453 1.0028 0.9115 0.035 Uiso 1 1 calc R . .
C6 C -0.0441(7) 0.9632(5) 0.7806(4) 0.0220(11) Uani 1 1 d . . .
H6 H -0.0885 1.0318 0.7495 0.026 Uiso 1 1 calc R . .
C4 C -0.0127(9) 0.8471(5) 0.9228(4) 0.0345(15) Uani 1 1 d . . .
H4 H -0.0375 0.8358 0.9890 0.041 Uiso 1 1 calc R . .
S1 S 0.1136(17) 0.8982(17) 0.6063(12) 0.0205(13) Uani 0.75 1 d PD . .
Se1 Se 0.079(2) 0.905(2) 0.5992(15) 0.0205(13) Uani 0.25 1 d P . .
H1 H -0.033(5) 0.962(4) 0.584(4) 0.025 Uiso 1 1 d D . .

loop_
_atom_site_aniso_label
_atom_site_aniso_U_11
_atom_site_aniso_U_22
_atom_site_aniso_U_33
_atom_site_aniso_U_23
_atom_site_aniso_U_13
_atom_site_aniso_U_12
C3 0.037(3) 0.022(3) 0.039(3) 0.007(2) -0.006(3) -0.007(3)
C1 0.010(2) 0.022(3) 0.025(3) -0.002(2) -0.0014(19) -0.0057(19)
C2 0.025(3) 0.018(3) 0.038(3) -0.004(2) 0.002(2) 0.002(2)
C5 0.024(3) 0.029(3) 0.035(3) -0.010(2) 0.007(3) -0.006(2)
C6 0.014(2) 0.019(2) 0.032(3) -0.004(2) -0.003(2) 0.000(2)
C4 0.042(4) 0.035(3) 0.027(3) -0.001(3) 0.003(3) -0.017(3)
S1 0.013(4) 0.0317(19) 0.016(2) -0.0005(15) -0.004(3) 0.004(3)
Se1 0.013(4) 0.0317(19) 0.016(2) -0.0005(15) -0.004(3) 0.004(3)

loop_
_atom_type_symbol
_atom_type_description
_atom_type_scat_dispersion_real
_atom_type_scat_dispersion_imag
_atom_type_scat_source
C C 0.0033 0.0016 ' International Tables Vol C Tables 4.2.6.8 and 6.1.1.4'
H H 0.0000 0.0000 ' International Tables Vol C Tables 4.2.6.8 and 6.1.1.4'
S S 0.1246 0.1234 ' International Tables Vol C Tables 4.2.6.8 and 6.1.1.4'
Se Se -0.0929 2.2259 ' International Tables Vol C Tables 4.2.6.8 and 6.1.1.4'

loop_
_geom_angle_atom_site_label_1
_geom_angle_atom_site_label_2
_geom_angle_atom_site_label_3
_geom_angle
_geom_angle_site_symmetry_1
_geom_angle_site_symmetry_3
C4 C3 C2 120.0(5) . .
C4 C3 H3 120.0 . .
C2 C3 H3 120.0 . .
C2 C1 C6 120.0(5) . .
C2 C1 S1 117.7(7) . .
C6 C1 S1 122.2(7) . .
C2 C1 Se1 123.5(8) . .
C6 C1 Se1 116.4(7) . .
S1 C1 Se1 8.5(8) . .
C3 C2 C1 120.1(5) . .
C3 C2 H2 119.9 . .
C1 C2 H2 119.9 . .
C6 C5 C4 121.1(5) . .
C6 C5 H5 119.4 . .
C4 C5 H5 119.4 . .
C5 C6 C1 119.1(5) . .
C5 C6 H6 120.4 . .
C1 C6 H6 120.4 . .
C3 C4 C5 119.6(5) . .
C3 C4 H4 120.2 . .
C5 C4 H4 120.2 . .
C1 S1 H1 96(3) . .
C1 Se1 H1 103(3) . .

loop_
_geom_bond_atom_site_label_1
_geom_bond_atom_site_label_2
_geom_bond_distance
_geom_bond_site_symmetry_2
C3 C4 1.376(9) .
C3 C2 1.379(8) .
C3 H3 0.9500 .
C1 C2 1.383(7) .
C1 C6 1.383(7) .
C1 S1 1.793(19) .
C1 Se1 1.86(2) .
C2 H2 0.9500 .
C5 C6 1.376(8) .
C5 C4 1.377(8) .
C5 H5 0.9500 .
C6 H6 0.9500 .
C4 H4 0.9500 .
S1 H1 1.32(2) .
Se1 H1 1.06(3) .

loop_
_geom_torsion_atom_site_label_1
_geom_torsion_atom_site_label_2
_geom_torsion_atom_site_label_3
_geom_torsion_atom_site_label_4
_geom_torsion
_geom_torsion_site_symmetry_1
_geom_torsion_site_symmetry_2
_geom_torsion_site_symmetry_3
_geom_torsion_site_symmetry_4
C4 C3 C2 C1 2.4(9) . . . .
C6 C1 C2 C3 -1.5(8) . . . .
S1 C1 C2 C3 175.8(7) . . . .
Se1 C1 C2 C3 -177.0(8) . . . .
C4 C5 C6 C1 0.3(8) . . . .
C2 C1 C6 C5 0.1(8) . . . .
S1 C1 C6 C5 -177.0(7) . . . .
Se1 C1 C6 C5 175.9(8) . . . .
C2 C3 C4 C5 -1.9(9) . . . .
C6 C5 C4 C3 0.6(9) . . . .
